data_4037428
loop_
_publ_author_name
'Yang, Yuhan'
'Li, Bo'
'Liu, Wenmin'
'Zhang, Rumeng'
'Yu, Lintao'
'Ma, Qin-Ge'
'Lv, Rongrong'
'Du, Donghua'
'Li, Ting'

_publ_section_title
;
 Cp*Co<sup>III</sup>-Catalyzed Synthesis of
 Pyrido[2',1':2,3]pyrimido[1,6-a]indol-5-iums via Tandem C-H Activation
 and Subsequent Annulation from 1-(Pyridin-2-yl)-1H-indoles and Internal
 Alkynes.
;
_journal_issue 22
_journal_name_full 'The Journal of organic chemistry'
_journal_page_first 11335
_journal_page_last 11345
_journal_paper_doi 10.1021/acs.joc.6b02314
_journal_volume 81
_journal_year 2016
_chemical_formula_moiety 'C28 H21 B F4 N2 O0'
_chemical_formula_sum 'C28 H21 B F4 N2 O0'
_chemical_formula_weight 472.28
_space_group_IT_number 2
_space_group_name_Hall '-P 1'
_space_group_name_H-M_alt 'P -1'
_symmetry_cell_setting triclinic
_symmetry_space_group_name_H-M 'P -1'
_atom_sites_solution_hydrogens geom
_atom_sites_solution_primary direct
_atom_sites_solution_secondary difmap
_audit_creation_method SHELXL-97
_cell_angle_alpha 96.05(3)
_cell_angle_beta 101.76(3)
_cell_angle_gamma 107.07(3)
_cell_formula_units_Z 2
_cell_length_a 8.283(13)
_cell_length_b 9.617(15)
_cell_length_c 15.51(2)
_cell_measurement_reflns_used 509
_cell_measurement_temperature 296(2)
_cell_measurement_theta_max 16.88
_cell_measurement_theta_min 3.12
_cell_volume 1138(3)
_computing_structure_refinement 'SHELXL-97 (Sheldrick, 1997)'
_computing_structure_solution 'SHELXS-97 (Sheldrick, 1990)'
_diffrn_ambient_temperature 296(2)
_diffrn_measured_fraction_theta_full 0.982
_diffrn_measured_fraction_theta_max 0.982
_diffrn_radiation_monochromator graphite
_diffrn_radiation_source 'fine-focus sealed tube'
_diffrn_radiation_type MoK\a
_diffrn_radiation_wavelength 0.71073
_diffrn_reflns_av_R_equivalents 0.0438
_diffrn_reflns_av_sigmaI/netI 0.0972
_diffrn_reflns_limit_h_max 10
_diffrn_reflns_limit_h_min -9
_diffrn_reflns_limit_k_max 10
_diffrn_reflns_limit_k_min -11
_diffrn_reflns_limit_l_max 19
_diffrn_reflns_limit_l_min -14
_diffrn_reflns_number 6247
_diffrn_reflns_theta_full 26.00
_diffrn_reflns_theta_max 26.00
_diffrn_reflns_theta_min 1.36
_exptl_absorpt_coefficient_mu 0.103
_exptl_crystal_colour Red
_exptl_crystal_density_diffrn 1.379
_exptl_crystal_density_method 'not measured'
_exptl_crystal_description Block
_exptl_crystal_F_000 488
_exptl_crystal_size_max 0.12
_exptl_crystal_size_mid 0.11
_exptl_crystal_size_min 0.10
_refine_diff_density_max 0.371
_refine_diff_density_min -0.354
_refine_diff_density_rms 0.090
_refine_ls_extinction_method none
_refine_ls_goodness_of_fit_ref 0.798
_refine_ls_hydrogen_treatment mixed
_refine_ls_matrix_type full
_refine_ls_number_parameters 316
_refine_ls_number_reflns 4389
_refine_ls_number_restraints 0
_refine_ls_restrained_S_all 0.798
_refine_ls_R_factor_all 0.1416
_refine_ls_R_factor_gt 0.0774
_refine_ls_shift/su_max 0.482
_refine_ls_shift/su_mean 0.069
_refine_ls_structure_factor_coef Fsqd
_refine_ls_weighting_details 'calc w=1/[\s^2^(Fo^2^)+(0.2000P)^2^+0.0000P] where P=(Fo^2^+2Fc^2^)/3'
_refine_ls_weighting_scheme calc
_refine_ls_wR_factor_gt 0.2262
_refine_ls_wR_factor_ref 0.2757
_reflns_number_gt 2040
_reflns_number_total 4389
_reflns_threshold_expression >2sigma(I)
_cod_data_source_file jo6b02314_si_002.cif
_cod_data_source_block lt1
_cod_original_sg_symbol_H-M P-1
_cod_database_code 4037428

loop_
_symmetry_equiv_pos_as_xyz
'x, y, z'
'-x, -y, -z'

loop_
_atom_site_label
_atom_site_type_symbol
_atom_site_fract_x
_atom_site_fract_y
_atom_site_fract_z
_atom_site_U_iso_or_equiv
_atom_site_adp_type
_atom_site_occupancy
_atom_site_symmetry_multiplicity
_atom_site_calc_flag
_atom_site_refinement_flags
N1 N 0.0924(3) 0.3562(3) 0.06550(17) 0.0432(7) Uani 1 1 d .
C1 C 0.1822(4) 0.4783(4) 0.1357(2) 0.0477(9) Uani 1 1 d .
F1 F 0.1564(3) 0.0385(4) 0.2009(2) 0.1122(12) Uani 1 1 d .
B1 B 0.3321(7) 0.1080(6) 0.2213(3) 0.0651(13) Uani 1 1 d .
N2 N -0.0713(3) 0.2331(3) 0.15860(17) 0.0466(8) Uani 1 1 d .
C2 C 0.2903(4) 0.5854(4) 0.1042(2) 0.0517(10) Uani 1 1 d .
H2A H 0.3620 0.6776 0.1364 0.062 Uiso 1 1 calc R
F2 F 0.4081(4) 0.0060(4) 0.19720(18) 0.0949(9) Uani 1 1 d .
C3 C 0.2735(4) 0.5304(4) 0.0129(2) 0.0481(9) Uani 1 1 d .
F3 F 0.3583(6) 0.2171(4) 0.1712(2) 0.1337(13) Uani 1 1 d .
C4 C 0.3614(5) 0.5924(5) -0.0505(3) 0.0577(10) Uani 1 1 d .
H4A H 0.4385 0.6886 -0.0364 0.069 Uiso 1 1 calc R
F4 F 0.3909(4) 0.1686(4) 0.31045(17) 0.1015(10) Uani 1 1 d .
C5 C 0.3310(5) 0.5086(5) -0.1328(3) 0.0555(10) Uani 1 1 d .
H5A H 0.3875 0.5497 -0.1746 0.067 Uiso 1 1 calc R
C6 C 0.2161(5) 0.3611(5) -0.1561(2) 0.0558(10) Uani 1 1 d .
C7 C 0.1271(5) 0.3012(4) -0.0958(2) 0.0509(9) Uani 1 1 d .
H7A H 0.0504 0.2048 -0.1102 0.061 Uiso 1 1 calc R
C8 C 0.1543(4) 0.3885(4) -0.0113(2) 0.0439(9) Uani 1 1 d .
C9 C 0.0331(4) 0.3463(4) 0.2357(2) 0.0468(9) Uani 1 1 d .
C10 C 0.1559(4) 0.4647(4) 0.2234(2) 0.0465(9) Uani 1 1 d .
C11 C -0.0376(4) 0.2386(4) 0.0750(2) 0.0434(8) Uani 1 1 d .
C12 C -0.1411(5) 0.1223(5) 0.0047(2) 0.0598(11) Uani 1 1 d .
H12A H -0.1205 0.1244 -0.0520 0.072 Uiso 1 1 calc R
C13 C -0.2712(5) 0.0058(5) 0.0171(3) 0.0631(11) Uani 1 1 d .
H13A H -0.3367 -0.0707 -0.0304 0.076 Uiso 1 1 calc R
C14 C -0.3045(5) 0.0031(5) 0.1016(3) 0.0590(10) Uani 1 1 d .
H14A H -0.3915 -0.0753 0.1118 0.071 Uiso 1 1 calc R
C15 C -0.2056(5) 0.1191(5) 0.1695(3) 0.0588(10) Uani 1 1 d .
H15A H -0.2311 0.1201 0.2252 0.071 Uiso 1 1 calc R
C21 C -0.0105(5) 0.3202(4) 0.3224(2) 0.0523(9) Uani 1 1 d .
C22 C 0.0532(6) 0.2305(6) 0.3730(3) 0.0740(13) Uani 1 1 d .
H22A H 0.1300 0.1874 0.3543 0.089 Uiso 1 1 calc R
C23 C 0.0049(7) 0.2034(6) 0.4511(3) 0.0858(15) Uani 1 1 d .
H23A H 0.0507 0.1436 0.4852 0.103 Uiso 1 1 calc R
C24 C -0.1099(7) 0.2640(7) 0.4785(3) 0.0966(18) Uani 1 1 d .
H24A H -0.1439 0.2440 0.5307 0.116 Uiso 1 1 calc R
C25 C -0.1746(8) 0.3538(7) 0.4294(4) 0.1008(18) Uani 1 1 d .
H25A H -0.2522 0.3956 0.4483 0.121 Uiso 1 1 calc R
C26 C -0.1253(6) 0.3828(6) 0.3521(3) 0.0834(15) Uani 1 1 d .
H26A H -0.1691 0.4449 0.3192 0.100 Uiso 1 1 calc R
C31 C 0.2796(4) 0.5827(4) 0.2994(2) 0.0498(9) Uani 1 1 d .
C32 C 0.3969(5) 0.5435(5) 0.3627(2) 0.0603(11) Uani 1 1 d .
H32A H 0.3939 0.4456 0.3591 0.072 Uiso 1 1 calc R
C33 C 0.5179(6) 0.6517(6) 0.4309(3) 0.0744(13) Uani 1 1 d .
H33A H 0.5942 0.6254 0.4738 0.089 Uiso 1 1 calc R
C34 C 0.5262(6) 0.7973(6) 0.4355(3) 0.0744(13) Uani 1 1 d .
H34A H 0.6085 0.8691 0.4811 0.089 Uiso 1 1 calc R
C35 C 0.4126(6) 0.8362(5) 0.3728(3) 0.0740(13) Uani 1 1 d .
H35A H 0.4176 0.9345 0.3762 0.089 Uiso 1 1 calc R
C36 C 0.2904(5) 0.7295(5) 0.3044(3) 0.0598(10) Uani 1 1 d .
H36A H 0.2152 0.7571 0.2615 0.072 Uiso 1 1 calc R
C41 C 0.1924(6) 0.2677(5) -0.2459(3) 0.0718(12) Uani 1 1 d .
H41A H 0.1117 0.1711 -0.2498 0.108 Uiso 1 1 calc R
H41B H 0.3027 0.2594 -0.2515 0.108 Uiso 1 1 calc R
H41C H 0.1480 0.3137 -0.2932 0.108 Uiso 1 1 calc R

loop_
_atom_site_aniso_label
_atom_site_aniso_U_11
_atom_site_aniso_U_22
_atom_site_aniso_U_33
_atom_site_aniso_U_23
_atom_site_aniso_U_13
_atom_site_aniso_U_12
N1 0.0471(15) 0.0452(18) 0.0345(15) 0.0080(13) 0.0045(12) 0.0141(14)
C1 0.0493(19) 0.058(3) 0.0356(18) 0.0061(16) 0.0038(14) 0.0227(18)
F1 0.0724(17) 0.121(3) 0.122(3) -0.026(2) 0.0164(16) 0.0219(17)
B1 0.074(3) 0.078(4) 0.049(3) 0.010(2) 0.022(2) 0.029(3)
N2 0.0506(16) 0.058(2) 0.0358(16) 0.0094(14) 0.0110(12) 0.0243(15)
C2 0.053(2) 0.055(2) 0.045(2) 0.0142(17) 0.0092(16) 0.0149(18)
F2 0.118(2) 0.120(3) 0.0839(19) 0.0277(16) 0.0473(16) 0.076(2)
C3 0.0500(19) 0.056(2) 0.0397(19) 0.0135(16) 0.0077(15) 0.0202(18)
F3 0.218(4) 0.094(3) 0.112(3) 0.043(2) 0.070(3) 0.057(3)
C4 0.059(2) 0.066(3) 0.051(2) 0.024(2) 0.0187(17) 0.018(2)
F4 0.105(2) 0.131(3) 0.0613(16) -0.0070(16) 0.0015(14) 0.0494(19)
C5 0.060(2) 0.067(3) 0.048(2) 0.0269(19) 0.0181(17) 0.024(2)
C6 0.062(2) 0.078(3) 0.038(2) 0.0203(19) 0.0159(16) 0.032(2)
C7 0.055(2) 0.052(2) 0.045(2) 0.0124(17) 0.0121(16) 0.0163(18)
C8 0.0473(18) 0.055(2) 0.0356(18) 0.0176(16) 0.0110(14) 0.0211(18)
C9 0.055(2) 0.049(2) 0.0365(19) 0.0058(16) 0.0069(15) 0.0206(18)
C10 0.056(2) 0.043(2) 0.0421(19) 0.0099(16) 0.0086(15) 0.0198(18)
C11 0.0450(18) 0.047(2) 0.0417(19) 0.0134(16) 0.0098(14) 0.0184(16)
C12 0.062(2) 0.071(3) 0.040(2) 0.0036(19) 0.0143(17) 0.013(2)
C13 0.063(2) 0.066(3) 0.050(2) 0.0017(19) 0.0153(18) 0.007(2)
C14 0.060(2) 0.050(3) 0.062(3) 0.0118(19) 0.0171(19) 0.0086(19)
C15 0.060(2) 0.068(3) 0.049(2) 0.013(2) 0.0214(17) 0.015(2)
C21 0.056(2) 0.061(3) 0.041(2) 0.0120(17) 0.0126(16) 0.0191(19)
C22 0.083(3) 0.104(4) 0.055(3) 0.033(2) 0.030(2) 0.044(3)
C23 0.097(3) 0.106(4) 0.068(3) 0.048(3) 0.028(3) 0.036(3)
C24 0.101(4) 0.144(6) 0.049(3) 0.023(3) 0.038(3) 0.032(4)
C25 0.124(4) 0.137(5) 0.071(3) 0.018(3) 0.055(3) 0.065(4)
C26 0.102(3) 0.119(4) 0.055(3) 0.022(3) 0.033(2) 0.062(3)
C31 0.056(2) 0.061(3) 0.0336(18) 0.0083(16) 0.0129(15) 0.0205(19)
C32 0.072(2) 0.058(3) 0.048(2) 0.0115(18) 0.0058(18) 0.023(2)
C33 0.073(3) 0.087(4) 0.045(2) 0.009(2) -0.0041(19) 0.014(2)
C34 0.087(3) 0.071(3) 0.046(2) -0.007(2) 0.007(2) 0.009(3)
C35 0.099(3) 0.057(3) 0.058(3) -0.003(2) 0.018(2) 0.019(2)
C36 0.073(2) 0.059(3) 0.049(2) 0.0062(19) 0.0137(18) 0.025(2)
C41 0.087(3) 0.086(3) 0.047(2) 0.013(2) 0.027(2) 0.027(3)

loop_
_atom_type_symbol
_atom_type_description
_atom_type_scat_dispersion_real
_atom_type_scat_dispersion_imag
_atom_type_scat_source
C C 0.0033 0.0016 'International Tables Vol C Tables 4.2.6.8 and 6.1.1.4'
H H 0.0000 0.0000 'International Tables Vol C Tables 4.2.6.8 and 6.1.1.4'
B B 0.0013 0.0007 'International Tables Vol C Tables 4.2.6.8 and 6.1.1.4'
N N 0.0061 0.0033 'International Tables Vol C Tables 4.2.6.8 and 6.1.1.4'
O O 0.0106 0.0060 'International Tables Vol C Tables 4.2.6.8 and 6.1.1.4'
F F 0.0171 0.0103 'International Tables Vol C Tables 4.2.6.8 and 6.1.1.4'

loop_
_geom_angle_atom_site_label_1
_geom_angle_atom_site_label_2
_geom_angle_atom_site_label_3
_geom_angle
C11 N1 C1 122.1(3)
C11 N1 C8 129.8(3)
C1 N1 C8 107.9(3)
C2 C1 C10 132.6(3)
C2 C1 N1 109.0(3)
C10 C1 N1 118.1(3)
F2 B1 F4 112.6(4)
F2 B1 F3 110.6(4)
F4 B1 F3 109.9(5)
F2 B1 F1 107.6(4)
F4 B1 F1 109.8(4)
F3 B1 F1 106.2(4)
C15 N2 C11 119.6(3)
C15 N2 C9 118.9(3)
C11 N2 C9 121.5(3)
C1 C2 C3 107.3(3)
C8 C3 C2 109.6(3)
C8 C3 C4 119.1(3)
C2 C3 C4 131.2(4)
C5 C4 C3 119.0(4)
C4 C5 C6 122.0(4)
C7 C6 C5 119.4(4)
C7 C6 C41 119.7(4)
C5 C6 C41 120.9(4)
C6 C7 C8 119.0(4)
C3 C8 C7 121.4(3)
C3 C8 N1 106.1(3)
C7 C8 N1 132.2(3)
C10 C9 N2 118.8(3)
C10 C9 C21 125.8(3)
N2 C9 C21 115.4(3)
C9 C10 C1 120.3(3)
C9 C10 C31 123.0(3)
C1 C10 C31 116.5(3)
N1 C11 N2 118.3(3)
N1 C11 C12 123.9(3)
N2 C11 C12 117.8(3)
C11 C12 C13 122.1(4)
C14 C13 C12 119.2(4)
C13 C14 C15 118.4(4)
N2 C15 C14 122.8(4)
C26 C21 C22 118.1(4)
C26 C21 C9 119.7(4)
C22 C21 C9 122.1(4)
C23 C22 C21 120.9(4)
C24 C23 C22 120.2(5)
C23 C24 C25 120.0(5)
C24 C25 C26 120.1(5)
C21 C26 C25 120.7(5)
C36 C31 C32 119.1(3)
C36 C31 C10 122.2(3)
C32 C31 C10 118.5(4)
C33 C32 C31 119.6(4)
C34 C33 C32 120.7(4)
C35 C34 C33 119.8(4)
C34 C35 C36 120.3(5)
C31 C36 C35 120.5(4)

loop_
_geom_bond_atom_site_label_1
_geom_bond_atom_site_label_2
_geom_bond_distance
N1 C11 1.358(5)
N1 C1 1.416(5)
N1 C8 1.418(5)
C1 C2 1.358(5)
C1 C10 1.434(5)
F1 B1 1.364(6)
B1 F2 1.371(6)
B1 F4 1.370(6)
B1 F3 1.363(6)
N2 C15 1.366(5)
N2 C11 1.384(5)
N2 C9 1.454(5)
C2 C3 1.422(5)
C3 C8 1.389(5)
C3 C4 1.419(5)
C4 C5 1.368(6)
C5 C6 1.417(6)
C6 C7 1.377(5)
C6 C41 1.518(6)
C7 C8 1.416(5)
C9 C10 1.346(5)
C9 C21 1.489(5)
C10 C31 1.507(5)
C11 C12 1.404(5)
C12 C13 1.369(6)
C13 C14 1.395(6)
C14 C15 1.374(6)
C21 C26 1.391(6)
C21 C22 1.371(6)
C22 C23 1.377(6)
C23 C24 1.365(7)
C24 C25 1.362(8)
C25 C26 1.374(7)
C31 C36 1.382(6)
C31 C32 1.397(5)
C32 C33 1.389(6)
C33 C34 1.375(7)
C34 C35 1.371(6)
C35 C36 1.388(6)
